data_4074567
loop_
_publ_author_name
'Moore, Jennifer A.'
'Cowley, Alan H.'
'Gordon, John C.'

_publ_section_title
;
 Mediating Oxidation States in Decamethyleuropocene Complexes. The Role of
 the Diazabutadiene Fragment
;
_journal_issue 22
_journal_name_full Organometallics
_journal_page_first 5207
_journal_paper_doi 10.1021/om060793j
_journal_volume 25
_journal_year 2006
_chemical_formula_moiety 'C80 H80 Eu2 F20 N4'
_chemical_formula_sum 'C80 H80 Eu2 F20 N4'
_chemical_formula_weight 1781.40
_space_group_IT_number 15
_symmetry_cell_setting monoclinic
_symmetry_space_group_name_Hall '-C 2yc'
_symmetry_space_group_name_H-M 'C 1 2/c 1'
_atom_sites_solution_hydrogens geom
_atom_sites_solution_primary direct
_atom_sites_solution_secondary difmap
_audit_creation_method
;
manual editing of the .cif file 
created by SHELXTL Ver. 6.10 
;
_cell_angle_alpha 90
_cell_angle_beta 107.777(5)
_cell_angle_gamma 90
_cell_formula_units_Z 4
_cell_length_a 36.315(5)
_cell_length_b 9.444(5)
_cell_length_c 22.422(5)
_cell_measurement_temperature 153(2)
_cell_volume 7323(4)
_computing_cell_refinement 'Collect software, Nonius B.V. 1998'
_computing_data_collection 'Collect software, Nonius B.V. 1998'
_computing_data_reduction
;
DENZO and Scalepack (Otwinoski and Minor, 1997)
;
_computing_molecular_graphics 'XP SHELXTL/PC, Siemens Analytical'
_computing_structure_refinement 'XL SHELXTL/PC, Siemens Analytical'
_computing_structure_solution
;
SIR97 - Altomare A., Burla M.C., Camalli M., Cascarano G.L., Giacovazzo C., 
Guagliardi A., Moliterni A.G.G., Polidori G.,Spagna R.
;
_diffrn_ambient_temperature 153(2)
_diffrn_measured_fraction_theta_full 0.999
_diffrn_measured_fraction_theta_max 0.999
_diffrn_measurement_device_type 'Nonius Kappa CCD'
_diffrn_measurement_method \w-scan
_diffrn_radiation_monochromator graphite
_diffrn_radiation_source 'fine-focus sealed tube'
_diffrn_radiation_type MoK\a
_diffrn_radiation_wavelength 0.71069
_diffrn_reflns_av_R_equivalents 0.0308
_diffrn_reflns_av_sigmaI/netI 0.0608
_diffrn_reflns_limit_h_max 46
_diffrn_reflns_limit_h_min -46
_diffrn_reflns_limit_k_max 11
_diffrn_reflns_limit_k_min -12
_diffrn_reflns_limit_l_max 29
_diffrn_reflns_limit_l_min -29
_diffrn_reflns_number 14519
_diffrn_reflns_theta_full 27.47
_diffrn_reflns_theta_max 27.47
_diffrn_reflns_theta_min 1.18
_exptl_absorpt_coefficient_mu 1.796
_exptl_absorpt_correction_T_max 1.00
_exptl_absorpt_correction_T_min 0.853
_exptl_absorpt_correction_type multi-scan
_exptl_absorpt_process_details 'DENZO and Scalepack (Otwinoski and Minor, 1997)'
_exptl_crystal_colour green
_exptl_crystal_density_diffrn 1.616
_exptl_crystal_density_method none
_exptl_crystal_description block
_exptl_crystal_F_000 3576
_exptl_crystal_size_max 0.41
_exptl_crystal_size_mid 0.40
_exptl_crystal_size_min 0.32
_refine_diff_density_max 2.328
_refine_diff_density_min -0.965
_refine_diff_density_rms 0.250
_refine_ls_extinction_coef 0.00115(7)
_refine_ls_extinction_expression Fc^*^=kFc[1+0.001xFc^2^\l^3^/sin(2\q)]^-1/4^
_refine_ls_extinction_method SHELXL
_refine_ls_goodness_of_fit_ref 1.085
_refine_ls_hydrogen_treatment constr
_refine_ls_matrix_type full
_refine_ls_number_parameters 455
_refine_ls_number_reflns 8391
_refine_ls_number_restraints 0
_refine_ls_restrained_S_all 1.085
_refine_ls_R_factor_all 0.0654
_refine_ls_R_factor_gt 0.0426
_refine_ls_shift/su_max 0.003
_refine_ls_shift/su_mean 0.000
_refine_ls_structure_factor_coef Fsqd
_refine_ls_weighting_details 'calc w=1/[\s^2^(Fo^2^)+(0.0741P)^2^+0.0000P] where P=(Fo^2^+2Fc^2^)/3'
_refine_ls_weighting_scheme calc
_refine_ls_wR_factor_gt 0.1159
_refine_ls_wR_factor_ref 0.1279
_reflns_number_gt 6101
_reflns_number_total 8391
_reflns_threshold_expression >2sigma(I)
_cod_data_source_file om060793jsi20060831_010133.cif
_cod_data_source_block Compound_5
_cod_original_sg_symbol_Hall '-c 2yc'
_cod_original_sg_symbol_H-M C2/c
_cod_database_code 4074567

loop_
_symmetry_equiv_pos_as_xyz
'x, y, z'
'-x, y, -z+1/2'
'x+1/2, y+1/2, z'
'-x+1/2, y+1/2, -z+1/2'
'-x, -y, -z'
'x, -y, z-1/2'
'-x+1/2, -y+1/2, -z'
'x+1/2, -y+1/2, z-1/2'

loop_
_atom_site_label
_atom_site_type_symbol
_atom_site_fract_x
_atom_site_fract_y
_atom_site_fract_z
_atom_site_U_iso_or_equiv
_atom_site_adp_type
_atom_site_occupancy
_atom_site_symmetry_multiplicity
_atom_site_calc_flag
_atom_site_refinement_flags
C1 C 0.19709(16) 0.8170(5) 0.1526(2) 0.0301(12) Uani 1 1 d .
H1A H 0.1980 0.8160 0.1094 0.045 Uiso 1 1 calc R
H1B H 0.1806 0.7394 0.1586 0.045 Uiso 1 1 calc R
H1C H 0.2233 0.8051 0.1815 0.045 Uiso 1 1 calc R
C2 C 0.18063(14) 0.9570(5) 0.1656(2) 0.0222(10) Uani 1 1 d .
C3 C 0.17187(14) 0.9748(5) 0.2235(2) 0.0219(10) Uani 1 1 d .
C4 C 0.18268(15) 0.8580(5) 0.2713(2) 0.0287(11) Uani 1 1 d .
H4A H 0.1706 0.8755 0.3042 0.043 Uiso 1 1 calc R
H4B H 0.2109 0.8553 0.2898 0.043 Uiso 1 1 calc R
H4C H 0.1736 0.7672 0.2510 0.043 Uiso 1 1 calc R
C5 C 0.15882(14) 1.1343(5) 0.2938(2) 0.0218(10) Uani 1 1 d .
C6 C 0.12778(15) 1.1724(5) 0.3145(2) 0.0281(11) Uani 1 1 d .
C7 C 0.13233(16) 1.2156(5) 0.3757(2) 0.0319(12) Uani 1 1 d .
C8 C 0.16885(17) 1.2274(5) 0.4176(2) 0.0329(12) Uani 1 1 d .
C9 C 0.20004(16) 1.1950(5) 0.3982(2) 0.0291(12) Uani 1 1 d .
C10 C 0.19525(14) 1.1476(5) 0.3383(2) 0.0232(10) Uani 1 1 d .
C11 C 0.18827(13) 1.0729(5) 0.07598(19) 0.0204(10) Uani 1 1 d .
C12 C 0.22692(14) 1.0441(5) 0.0799(2) 0.0271(11) Uani 1 1 d .
C13 C 0.24128(14) 1.0617(5) 0.0295(2) 0.0297(11) Uani 1 1 d .
C14 C 0.21700(15) 1.1104(5) -0.0271(2) 0.0278(11) Uani 1 1 d .
C15 C 0.17917(15) 1.1442(5) -0.0323(2) 0.0273(11) Uani 1 1 d .
C16 C 0.16629(13) 1.1250(5) 0.0189(2) 0.0233(10) Uani 1 1 d .
C17 C 0.06778(14) 0.9763(5) 0.1337(2) 0.0274(11) Uani 1 1 d .
C18 C 0.07727(14) 0.9583(5) 0.0764(2) 0.0253(10) Uani 1 1 d .
C19 C 0.05764(15) 1.0632(5) 0.0340(2) 0.0287(11) Uani 1 1 d .
C20 C 0.03634(14) 1.1474(5) 0.0636(2) 0.0311(12) Uani 1 1 d .
C21 C 0.04263(14) 1.0957(5) 0.1255(2) 0.0277(11) Uani 1 1 d .
C22 C 0.07805(17) 0.8766(5) 0.1888(2) 0.0390(13) Uani 1 1 d .
H22A H 0.0870 0.9313 0.2277 0.058 Uiso 1 1 calc R
H22B H 0.0987 0.8126 0.1859 0.058 Uiso 1 1 calc R
H22C H 0.0552 0.8212 0.1886 0.058 Uiso 1 1 calc R
C23 C 0.09935(17) 0.8373(6) 0.0608(3) 0.0388(13) Uani 1 1 d .
H23A H 0.0822 0.7816 0.0267 0.058 Uiso 1 1 calc R
H23B H 0.1094 0.7770 0.0978 0.058 Uiso 1 1 calc R
H23C H 0.1209 0.8740 0.0478 0.058 Uiso 1 1 calc R
C24 C 0.05316(17) 1.0697(6) -0.0343(2) 0.0427(14) Uani 1 1 d .
H24A H 0.0265 1.0451 -0.0583 0.064 Uiso 1 1 calc R
H24B H 0.0710 1.0025 -0.0442 0.064 Uiso 1 1 calc R
H24C H 0.0590 1.1657 -0.0453 0.064 Uiso 1 1 calc R
C25 C 0.00554(17) 1.2497(6) 0.0287(3) 0.0486(16) Uani 1 1 d .
H25A H 0.0167 1.3185 0.0064 0.073 Uiso 1 1 calc R
H25B H -0.0048 1.2996 0.0585 0.073 Uiso 1 1 calc R
H25C H -0.0154 1.1977 -0.0014 0.073 Uiso 1 1 calc R
C26 C 0.02056(16) 1.1380(7) 0.1702(3) 0.0430(14) Uani 1 1 d .
H26A H 0.0284 1.2335 0.1863 0.065 Uiso 1 1 calc R
H26B H 0.0263 1.0710 0.2052 0.065 Uiso 1 1 calc R
H26C H -0.0072 1.1371 0.1480 0.065 Uiso 1 1 calc R
C27 C 0.11000(14) 1.4602(5) 0.0801(2) 0.0235(10) Uani 1 1 d .
C28 C 0.14980(13) 1.4373(4) 0.1093(2) 0.0217(10) Uani 1 1 d .
C29 C 0.15667(14) 1.4354(4) 0.1747(2) 0.0226(10) Uani 1 1 d .
C30 C 0.12114(14) 1.4588(4) 0.1858(2) 0.0222(10) Uani 1 1 d .
C31 C 0.09198(14) 1.4749(5) 0.1275(2) 0.0254(11) Uani 1 1 d .
C32 C 0.09051(18) 1.4772(5) 0.0103(2) 0.0397(14) Uani 1 1 d .
H32A H 0.1052 1.5443 -0.0068 0.060 Uiso 1 1 calc R
H32B H 0.0642 1.5130 0.0030 0.060 Uiso 1 1 calc R
H32C H 0.0895 1.3853 -0.0104 0.060 Uiso 1 1 calc R
C33 C 0.18099(16) 1.4378(5) 0.0777(3) 0.0391(13) Uani 1 1 d .
H33A H 0.1693 1.4236 0.0326 0.059 Uiso 1 1 calc R
H33B H 0.1994 1.3613 0.0949 0.059 Uiso 1 1 calc R
H33C H 0.1946 1.5289 0.0852 0.059 Uiso 1 1 calc R
C34 C 0.19593(15) 1.4205(6) 0.2210(2) 0.0367(13) Uani 1 1 d .
H34A H 0.2117 1.5031 0.2184 0.055 Uiso 1 1 calc R
H34B H 0.2083 1.3345 0.2118 0.055 Uiso 1 1 calc R
H34C H 0.1936 1.4141 0.2634 0.055 Uiso 1 1 calc R
C35 C 0.11582(18) 1.4867(6) 0.2496(2) 0.0395(14) Uani 1 1 d .
H35A H 0.1388 1.4547 0.2826 0.059 Uiso 1 1 calc R
H35B H 0.0931 1.4350 0.2528 0.059 Uiso 1 1 calc R
H35C H 0.1121 1.5884 0.2544 0.059 Uiso 1 1 calc R
C36 C 0.05129(15) 1.5213(5) 0.1202(3) 0.0401(14) Uani 1 1 d .
H36A H 0.0404 1.4623 0.1465 0.060 Uiso 1 1 calc R
H36B H 0.0356 1.5114 0.0763 0.060 Uiso 1 1 calc R
H36C H 0.0513 1.6206 0.1329 0.060 Uiso 1 1 calc R
N1 N 0.17236(11) 1.0662(4) 0.12455(16) 0.0219(8) Uani 1 1 d .
N2 N 0.15405(11) 1.0948(4) 0.23187(16) 0.0219(8) Uani 1 1 d .
F1 F 0.09183(9) 1.1661(3) 0.27496(14) 0.0392(7) Uani 1 1 d .
F2 F 0.10152(10) 1.2482(4) 0.39315(15) 0.0530(9) Uani 1 1 d .
F3 F 0.17367(11) 1.2693(4) 0.47626(13) 0.0504(9) Uani 1 1 d .
F4 F 0.23618(10) 1.2069(3) 0.43821(14) 0.0410(8) Uani 1 1 d .
F5 F 0.22680(8) 1.1179(3) 0.32174(12) 0.0327(7) Uani 1 1 d .
F6 F 0.25269(8) 1.0059(3) 0.13502(12) 0.0383(7) Uani 1 1 d .
F7 F 0.27826(9) 1.0353(3) 0.03641(14) 0.0419(8) Uani 1 1 d .
F8 F 0.23074(9) 1.1268(3) -0.07567(13) 0.0402(8) Uani 1 1 d .
F9 F 0.15591(9) 1.1946(3) -0.08603(13) 0.0389(8) Uani 1 1 d .
F10 F 0.12984(8) 1.1666(3) 0.01381(13) 0.0307(6) Uani 1 1 d .
Eu1 Eu 0.113771(6) 1.19855(2) 0.129056(10) 0.01822(10) Uani 1 1 d .

loop_
_atom_site_aniso_label
_atom_site_aniso_U_11
_atom_site_aniso_U_22
_atom_site_aniso_U_33
_atom_site_aniso_U_23
_atom_site_aniso_U_13
_atom_site_aniso_U_12
C1 0.039(3) 0.023(3) 0.031(3) 0.003(2) 0.015(2) 0.008(2)
C2 0.022(3) 0.023(2) 0.021(2) -0.0003(19) 0.006(2) 0.001(2)
C3 0.023(3) 0.020(2) 0.021(2) 0.0005(19) 0.0048(19) 0.001(2)
C4 0.039(3) 0.023(2) 0.024(2) 0.005(2) 0.009(2) 0.001(2)
C5 0.031(3) 0.015(2) 0.020(2) 0.0033(18) 0.009(2) -0.001(2)
C6 0.029(3) 0.028(3) 0.027(3) -0.002(2) 0.009(2) -0.001(2)
C7 0.039(3) 0.034(3) 0.028(3) -0.006(2) 0.017(2) 0.000(2)
C8 0.051(4) 0.031(3) 0.018(2) -0.005(2) 0.014(2) -0.002(2)
C9 0.038(3) 0.023(2) 0.019(2) -0.0013(19) -0.002(2) -0.005(2)
C10 0.028(3) 0.021(2) 0.021(2) 0.0030(19) 0.008(2) 0.001(2)
C11 0.024(3) 0.020(2) 0.018(2) -0.0030(18) 0.0070(19) -0.001(2)
C12 0.027(3) 0.032(3) 0.022(2) -0.002(2) 0.005(2) -0.003(2)
C13 0.025(3) 0.033(3) 0.035(3) -0.003(2) 0.014(2) 0.001(2)
C14 0.035(3) 0.030(3) 0.023(2) -0.007(2) 0.016(2) -0.006(2)
C15 0.032(3) 0.029(2) 0.019(2) 0.000(2) 0.005(2) 0.001(2)
C16 0.020(3) 0.022(2) 0.029(2) -0.002(2) 0.009(2) -0.001(2)
C17 0.021(3) 0.022(2) 0.034(3) -0.001(2) 0.001(2) -0.006(2)
C18 0.018(2) 0.023(2) 0.031(3) -0.005(2) 0.002(2) -0.003(2)
C19 0.028(3) 0.027(3) 0.025(2) -0.002(2) -0.002(2) -0.006(2)
C20 0.018(3) 0.023(2) 0.044(3) 0.002(2) -0.003(2) -0.004(2)
C21 0.021(3) 0.023(2) 0.036(3) -0.008(2) 0.005(2) -0.008(2)
C22 0.041(3) 0.031(3) 0.041(3) 0.004(2) 0.006(3) -0.014(3)
C23 0.038(3) 0.027(3) 0.049(3) -0.013(2) 0.010(3) -0.004(2)
C24 0.048(4) 0.043(3) 0.026(3) 0.000(2) -0.004(2) -0.017(3)
C25 0.027(3) 0.030(3) 0.069(4) 0.008(3) -0.015(3) -0.002(3)
C26 0.025(3) 0.055(4) 0.050(3) -0.018(3) 0.014(3) -0.003(3)
C27 0.033(3) 0.014(2) 0.021(2) 0.0046(18) 0.005(2) 0.001(2)
C28 0.026(3) 0.011(2) 0.029(2) -0.0002(18) 0.009(2) -0.0041(19)
C29 0.026(3) 0.016(2) 0.023(2) 0.0018(18) 0.004(2) -0.0043(19)
C30 0.030(3) 0.015(2) 0.023(2) -0.0027(18) 0.010(2) -0.0016(19)
C31 0.025(3) 0.014(2) 0.036(3) -0.004(2) 0.007(2) -0.003(2)
C32 0.057(4) 0.023(3) 0.029(3) 0.006(2) -0.001(3) 0.004(3)
C33 0.045(4) 0.026(3) 0.057(4) -0.005(3) 0.032(3) -0.007(2)
C34 0.033(3) 0.031(3) 0.038(3) -0.001(2) -0.001(2) -0.012(2)
C35 0.060(4) 0.028(3) 0.040(3) -0.005(2) 0.029(3) -0.006(3)
C36 0.026(3) 0.023(3) 0.069(4) -0.010(3) 0.011(3) -0.002(2)
N1 0.025(2) 0.023(2) 0.0185(18) 0.0021(16) 0.0085(16) 0.0030(17)
N2 0.029(2) 0.0197(19) 0.0169(18) -0.0010(16) 0.0075(16) -0.0015(17)
F1 0.0270(17) 0.0500(18) 0.0370(17) -0.0131(14) 0.0046(14) 0.0028(14)
F2 0.050(2) 0.073(2) 0.047(2) -0.0189(19) 0.0312(18) 0.003(2)
F3 0.075(3) 0.056(2) 0.0214(15) -0.0115(15) 0.0175(16) -0.0076(19)
F4 0.040(2) 0.0470(19) 0.0251(15) -0.0056(13) -0.0058(14) -0.0079(14)
F5 0.0263(16) 0.0401(17) 0.0304(15) -0.0052(13) 0.0066(12) -0.0030(13)
F6 0.0251(17) 0.0586(19) 0.0284(15) 0.0085(14) 0.0040(13) 0.0059(14)
F7 0.0264(17) 0.056(2) 0.0475(18) 0.0026(15) 0.0179(15) 0.0047(15)
F8 0.048(2) 0.0504(19) 0.0307(16) -0.0070(14) 0.0249(15) -0.0071(16)
F9 0.041(2) 0.054(2) 0.0196(14) 0.0067(13) 0.0067(13) 0.0020(15)
F10 0.0272(16) 0.0371(16) 0.0276(15) 0.0049(12) 0.0081(12) 0.0082(13)
Eu1 0.01849(15) 0.01537(14) 0.01906(14) -0.00070(9) 0.00318(10) -0.00057(9)

loop_
_atom_type_symbol
_atom_type_description
_atom_type_scat_dispersion_real
_atom_type_scat_dispersion_imag
_atom_type_scat_source
C C 0.0033 0.0016 'International Tables Vol C Tables 4.2.6.8 and 6.1.1.4'
H H 0.0000 0.0000 'International Tables Vol C Tables 4.2.6.8 and 6.1.1.4'
N N 0.0061 0.0033 'International Tables Vol C Tables 4.2.6.8 and 6.1.1.4'
F F 0.0171 0.0103 'International Tables Vol C Tables 4.2.6.8 and 6.1.1.4'
Eu Eu -0.1578 3.6682 'International Tables Vol C Tables 4.2.6.8 and 6.1.1.4'

loop_
_geom_angle_atom_site_label_1
_geom_angle_atom_site_label_2
_geom_angle_atom_site_label_3
_geom_angle
C2 C1 H1A 109.5
C2 C1 H1B 109.5
H1A C1 H1B 109.5
C2 C1 H1C 109.5
H1A C1 H1C 109.5
H1B C1 H1C 109.5
N1 C2 C3 117.4(4)
N1 C2 C1 123.5(4)
C3 C2 C1 119.0(4)
N1 C2 Eu1 45.6(2)
C3 C2 Eu1 77.9(3)
C1 C2 Eu1 150.7(3)
N2 C3 C2 118.2(4)
N2 C3 C4 123.4(4)
C2 C3 C4 118.4(4)
N2 C3 Eu1 45.8(2)
C2 C3 Eu1 76.6(3)
C4 C3 Eu1 155.9(3)
C3 C4 H4A 109.5
C3 C4 H4B 109.5
H4A C4 H4B 109.5
C3 C4 H4C 109.5
H4A C4 H4C 109.5
H4B C4 H4C 109.5
C6 C5 C10 115.2(4)
C6 C5 N2 122.3(4)
C10 C5 N2 122.4(4)
F1 C6 C7 117.7(5)
F1 C6 C5 119.6(4)
C7 C6 C5 122.7(5)
F2 C7 C8 120.3(4)
F2 C7 C6 120.0(5)
C8 C7 C6 119.7(5)
F3 C8 C9 120.6(5)
F3 C8 C7 120.4(5)
C9 C8 C7 119.1(4)
F4 C9 C8 120.2(4)
F4 C9 C10 118.9(5)
C8 C9 C10 120.9(5)
F5 C10 C9 118.4(4)
F5 C10 C5 119.2(4)
C9 C10 C5 122.4(5)
C16 C11 N1 119.1(4)
C16 C11 C12 114.3(4)
N1 C11 C12 126.3(4)
F6 C12 C13 116.6(4)
F6 C12 C11 120.5(4)
C13 C12 C11 122.7(4)
F7 C13 C12 119.9(4)
F7 C13 C14 120.5(4)
C12 C13 C14 119.5(4)
F8 C14 C15 120.9(4)
F8 C14 C13 119.6(4)
C15 C14 C13 119.5(4)
F9 C15 C16 121.2(4)
F9 C15 C14 119.9(4)
C16 C15 C14 118.9(4)
F10 C16 C11 117.2(4)
F10 C16 C15 117.7(4)
C11 C16 C15 125.0(4)
C21 C17 C18 107.2(4)
C21 C17 C22 126.0(5)
C18 C17 C22 126.3(5)
C21 C17 Eu1 76.1(3)
C18 C17 Eu1 74.8(3)
C22 C17 Eu1 121.0(3)
C19 C18 C17 108.1(4)
C19 C18 C23 125.2(5)
C17 C18 C23 126.1(4)
C19 C18 Eu1 77.6(3)
C17 C18 Eu1 74.4(3)
C23 C18 Eu1 121.0(3)
C18 C19 C20 108.4(4)
C18 C19 C24 126.7(5)
C20 C19 C24 123.9(5)
C18 C19 Eu1 72.7(3)
C20 C19 Eu1 76.0(3)
C24 C19 Eu1 126.5(3)
C19 C20 C21 108.6(4)
C19 C20 C25 123.1(5)
C21 C20 C25 126.8(5)
C19 C20 Eu1 74.7(3)
C21 C20 Eu1 73.1(3)
C25 C20 Eu1 129.3(4)
C20 C21 C17 107.6(4)
C20 C21 C26 126.5(5)
C17 C21 C26 124.7(5)
C20 C21 Eu1 77.0(3)
C17 C21 Eu1 73.5(3)
C26 C21 Eu1 124.9(3)
C17 C22 H22A 109.5
C17 C22 H22B 109.4
H22A C22 H22B 109.5
C17 C22 H22C 109.5
H22A C22 H22C 109.5
H22B C22 H22C 109.5
C18 C23 H23A 109.5
C18 C23 H23B 109.5
H23A C23 H23B 109.5
C18 C23 H23C 109.5
H23A C23 H23C 109.5
H23B C23 H23C 109.5
C19 C24 H24A 109.5
C19 C24 H24B 109.5
H24A C24 H24B 109.5
C19 C24 H24C 109.5
H24A C24 H24C 109.5
H24B C24 H24C 109.5
C20 C25 H25A 109.5
C20 C25 H25B 109.4
H25A C25 H25B 109.5
C20 C25 H25C 109.5
H25A C25 H25C 109.5
H25B C25 H25C 109.5
C21 C26 H26A 109.5
C21 C26 H26B 109.5
H26A C26 H26B 109.5
C21 C26 H26C 109.5
H26A C26 H26C 109.5
H26B C26 H26C 109.5
C31 C27 C28 108.0(4)
C31 C27 C32 126.0(5)
C28 C27 C32 125.9(5)
C31 C27 Eu1 76.2(3)
C28 C27 Eu1 75.7(2)
C32 C27 Eu1 117.9(3)
C29 C28 C27 108.4(4)
C29 C28 C33 124.6(5)
C27 C28 C33 126.3(4)
C29 C28 Eu1 76.2(2)
C27 C28 Eu1 74.1(2)
C33 C28 Eu1 123.3(3)
C30 C29 C28 107.6(4)
C30 C29 C34 128.7(4)
C28 C29 C34 123.6(4)
C30 C29 Eu1 75.3(3)
C28 C29 Eu1 73.9(2)
C34 C29 Eu1 119.7(3)
C29 C30 C31 108.8(4)
C29 C30 C35 125.5(4)
C31 C30 C35 125.0(4)
C29 C30 Eu1 75.0(2)
C31 C30 Eu1 74.3(2)
C35 C30 Eu1 124.6(3)
C27 C31 C30 107.2(4)
C27 C31 C36 127.7(5)
C30 C31 C36 124.5(5)
C27 C31 Eu1 73.5(2)
C30 C31 Eu1 75.7(3)
C36 C31 Eu1 123.6(3)
C27 C32 H32A 109.5
C27 C32 H32B 109.5
H32A C32 H32B 109.5
C27 C32 H32C 109.5
H32A C32 H32C 109.5
H32B C32 H32C 109.5
C28 C33 H33A 109.4
C28 C33 H33B 109.5
H33A C33 H33B 109.5
C28 C33 H33C 109.5
H33A C33 H33C 109.5
H33B C33 H33C 109.5
C29 C34 H34A 109.5
C29 C34 H34B 109.5
H34A C34 H34B 109.5
C29 C34 H34C 109.5
H34A C34 H34C 109.5
H34B C34 H34C 109.5
C30 C35 H35A 109.5
C30 C35 H35B 109.5
H35A C35 H35B 109.5
C30 C35 H35C 109.5
H35A C35 H35C 109.5
H35B C35 H35C 109.5
C31 C36 H36A 109.5
C31 C36 H36B 109.5
H36A C36 H36B 109.5
C31 C36 H36C 109.5
H36A C36 H36C 109.5
H36B C36 H36C 109.5
C2 N1 C11 120.8(4)
C2 N1 Eu1 111.6(3)
C11 N1 Eu1 125.2(3)
C3 N2 C5 116.4(4)
C3 N2 Eu1 111.6(3)
C5 N2 Eu1 131.8(3)
C16 F10 Eu1 115.0(2)
N1 Eu1 N2 65.08(12)
N1 Eu1 C27 112.40(14)
N2 Eu1 C27 132.31(13)
N1 Eu1 C17 99.04(14)
N2 Eu1 C17 81.72(13)
C27 Eu1 C17 140.67(15)
N1 Eu1 C18 82.69(14)
N2 Eu1 C18 98.24(13)
C27 Eu1 C18 129.33(14)
C17 Eu1 C18 30.82(14)
N1 Eu1 C28 87.13(13)
N2 Eu1 C28 107.36(13)
C27 Eu1 C28 30.26(14)
C17 Eu1 C28 170.65(14)
C18 Eu1 C28 145.25(14)
N1 Eu1 C31 136.64(13)
N2 Eu1 C31 117.97(13)
C27 Eu1 C31 30.30(14)
C17 Eu1 C31 124.31(15)
C18 Eu1 C31 134.02(14)
C28 Eu1 C31 49.75(14)
N1 Eu1 C21 129.01(14)
N2 Eu1 C21 99.66(14)
C27 Eu1 C21 112.57(15)
C17 Eu1 C21 30.39(15)
C18 Eu1 C21 50.10(14)
C28 Eu1 C21 142.06(14)
C31 Eu1 C21 94.11(15)
N1 Eu1 C29 91.69(14)
N2 Eu1 C29 82.58(13)
C27 Eu1 C29 49.81(14)
C17 Eu1 C29 155.09(14)
C18 Eu1 C29 173.30(14)
C28 Eu1 C29 29.97(13)
C31 Eu1 C29 49.63(14)
C21 Eu1 C29 136.43(14)
N1 Eu1 C30 120.25(13)
N2 Eu1 C30 88.68(13)
C27 Eu1 C30 49.60(14)
C17 Eu1 C30 130.67(14)
C18 Eu1 C30 156.62(14)
C28 Eu1 C30 49.20(13)
C31 Eu1 C30 30.03(14)
C21 Eu1 C30 106.81(14)
C29 Eu1 C30 29.68(14)
N1 Eu1 C19 100.01(14)
N2 Eu1 C19 127.56(13)
C27 Eu1 C19 100.11(14)
C17 Eu1 C19 49.75(14)
C18 Eu1 C19 29.72(14)
C28 Eu1 C19 122.43(14)
C31 Eu1 C19 106.82(15)
C21 Eu1 C19 49.32(15)
C29 Eu1 C19 149.84(13)
C30 Eu1 C19 135.62(15)
N1 Eu1 C20 128.82(14)
N2 Eu1 C20 128.66(14)
C27 Eu1 C20 91.52(15)
C17 Eu1 C20 49.49(14)
C18 Eu1 C20 49.08(14)
C28 Eu1 C20 121.17(14)
C31 Eu1 C20 85.23(15)
C21 Eu1 C20 29.82(15)
C29 Eu1 C20 134.84(14)
C30 Eu1 C20 109.84(15)
C19 Eu1 C20 29.35(15)

loop_
_geom_bond_atom_site_label_1
_geom_bond_atom_site_label_2
_geom_bond_distance
C1 C2 1.516(6)
C1 H1A 0.9800
C1 H1B 0.9800
C1 H1C 0.9800
C2 N1 1.354(6)
C2 C3 1.437(6)
C2 Eu1 3.249(5)
C3 N2 1.346(6)
C3 C4 1.504(6)
C3 Eu1 3.266(4)
C4 H4A 0.9800
C4 H4B 0.9800
C4 H4C 0.9800
C5 C6 1.391(7)
C5 C10 1.398(6)
C5 N2 1.397(5)
C6 F1 1.337(6)
C6 C7 1.392(7)
C7 F2 1.329(6)
C7 C8 1.375(8)
C8 F3 1.334(5)
C8 C9 1.365(8)
C9 F4 1.349(6)
C9 C10 1.376(6)
C10 F5 1.337(5)
C11 C16 1.377(6)
C11 N1 1.381(5)
C11 C12 1.406(7)
C12 F6 1.352(5)
C12 C13 1.392(7)
C13 F7 1.327(6)
C13 C14 1.384(7)
C14 F8 1.338(5)
C14 C15 1.380(7)
C15 F9 1.331(5)
C15 C16 1.376(6)
C16 F10 1.352(5)
C17 C21 1.427(7)
C17 C18 1.439(7)
C17 C22 1.507(7)
C17 Eu1 2.704(5)
C18 C19 1.407(7)
C18 C23 1.498(7)
C18 Eu1 2.710(5)
C19 C20 1.409(7)
C19 C24 1.490(7)
C19 Eu1 2.772(5)
C20 C21 1.423(7)
C20 C25 1.504(7)
C20 Eu1 2.788(5)
C21 C26 1.516(7)
C21 Eu1 2.738(5)
C22 H22A 0.9800
C22 H22B 0.9800
C22 H22C 0.9800
C23 H23A 0.9800
C23 H23B 0.9800
C23 H23C 0.9800
C24 H24A 0.9800
C24 H24B 0.9800
C24 H24C 0.9800
C25 H25A 0.9800
C25 H25B 0.9800
C25 H25C 0.9800
C26 H26A 0.9800
C26 H26B 0.9800
C26 H26C 0.9800
C27 C31 1.415(7)
C27 C28 1.410(7)
C27 C32 1.516(6)
C27 Eu1 2.690(4)
C28 C29 1.410(6)
C28 C33 1.508(7)
C28 Eu1 2.710(4)
C29 C30 1.404(7)
C29 C34 1.493(7)
C29 Eu1 2.739(4)
C30 C31 1.417(7)
C30 C35 1.524(6)
C30 Eu1 2.742(4)
C31 C36 1.502(7)
C31 Eu1 2.724(5)
C32 H32A 0.9800
C32 H32B 0.9800
C32 H32C 0.9800
C33 H33A 0.9800
C33 H33B 0.9800
C33 H33C 0.9800
C34 H34A 0.9800
C34 H34B 0.9800
C34 H34C 0.9800
C35 H35A 0.9800
C35 H35B 0.9800
C35 H35C 0.9800
C36 H36A 0.9800
C36 H36B 0.9800
C36 H36C 0.9800
N1 Eu1 2.496(4)
N2 Eu1 2.521(4)
F10 Eu1 2.834(3)
